data_8103334
loop_
_publ_author_name
'Bo Xiao'

_publ_section_title
;
 Crystal structure of
 diaquabis(m-4-hydroxyphthalato-k2O,O')bis(1,10-phenanthroline-k2N,N')dicopper(II)
 pentahydrate, [Cu(H2O)(C12H8N2)(C8H4O5)]2 &#x00B7; 5H2O
;
_journal_issue 2
_journal_name_full 'Zeitschrift f\"ur Kristallographie - New Crystal Structures'
_journal_page_first 149
_journal_volume 227
_journal_year 2012
_chemical_formula_sum 'C160 H152 Cu8 N16 O68'
_chemical_formula_weight 3895.30
_space_group_IT_number 15
_symmetry_cell_setting monoclinic
_symmetry_space_group_name_Hall '-C 2yc'
_symmetry_space_group_name_H-M 'C 1 2/c 1'
_atom_sites_solution_hydrogens geom
_atom_sites_solution_primary direct
_atom_sites_solution_secondary difmap
_audit_creation_method SHELXL-97
_audit_update_record
;
2011-09-06 # Formatted by publCIF
;
_cell_angle_alpha 90.00
_cell_angle_beta 94.180(19)
_cell_angle_gamma 90.00
_cell_formula_units_Z 1
_cell_length_a 20.423(4)
_cell_length_b 12.0232(19)
_cell_length_c 16.219(3)
_cell_measurement_reflns_used 1223
_cell_measurement_temperature 296(2)
_cell_measurement_theta_max 26.3152
_cell_measurement_theta_min 3.0937
_cell_volume 3972.0(12)
_computing_cell_refinement
;
CrysAlisPro, Agilent Technologies,
Version 1.171.34.49 (release 20-01-2011 CrysAlis171 .NET)
(compiled Jan 20 2011,15:58:25)
;
_computing_data_collection
;
CrysAlisPro, Agilent Technologies,
Version 1.171.34.49 (release 20-01-2011 CrysAlis171 .NET)
(compiled Jan 20 2011,15:58:25)
;
_computing_data_reduction
;
CrysAlisPro, Agilent Technologies,
Version 1.171.34.49 (release 20-01-2011 CrysAlis171 .NET)
(compiled Jan 20 2011,15:58:25)
;
_computing_molecular_graphics 'Bruker SHELXTL'
_computing_publication_material 'Bruker SHELXTL'
_computing_structure_refinement 'SHELXL-97 (Sheldrick, 1997)'
_computing_structure_solution 'SHELXS-97 (Sheldrick, 1990)'
_diffrn_ambient_temperature 296(2)
_diffrn_measured_fraction_theta_full 0.998
_diffrn_measured_fraction_theta_max 0.998
_diffrn_measurement_device_type 'multiwire proportional'
_diffrn_measurement_method 'phi and omega scans'
_diffrn_radiation_monochromator graphite
_diffrn_radiation_source 'fine-focus sealed tube'
_diffrn_radiation_type MoK\a
_diffrn_radiation_wavelength 0.71073
_diffrn_reflns_av_R_equivalents 0.0649
_diffrn_reflns_av_sigmaI/netI 0.0952
_diffrn_reflns_limit_h_max 24
_diffrn_reflns_limit_h_min -23
_diffrn_reflns_limit_k_max 14
_diffrn_reflns_limit_k_min -7
_diffrn_reflns_limit_l_max 12
_diffrn_reflns_limit_l_min -19
_diffrn_reflns_number 8064
_diffrn_reflns_theta_full 25.49
_diffrn_reflns_theta_max 25.49
_diffrn_reflns_theta_min 3.10
_diffrn_standards_decay_% 0
_diffrn_standards_interval_count 0
_diffrn_standards_interval_time 0
_diffrn_standards_number 0
_exptl_absorpt_coefficient_mu 1.156
_exptl_absorpt_correction_T_max 0.8018
_exptl_absorpt_correction_T_min 0.7689
_exptl_absorpt_correction_type multi-scan
_exptl_absorpt_process_details sadabs
_exptl_crystal_colour blue
_exptl_crystal_density_diffrn 1.628
_exptl_crystal_density_method 'not measured'
_exptl_crystal_description block
_exptl_crystal_F_000 2000
_exptl_crystal_size_max 0.24
_exptl_crystal_size_mid 0.20
_exptl_crystal_size_min 0.20
_refine_diff_density_max 0.491
_refine_diff_density_min -0.598
_refine_diff_density_rms 0.092
_refine_ls_extinction_method none
_refine_ls_goodness_of_fit_ref 1.036
_refine_ls_hydrogen_treatment constr
_refine_ls_matrix_type full
_refine_ls_number_parameters 291
_refine_ls_number_reflns 3705
_refine_ls_number_restraints 0
_refine_ls_restrained_S_all 1.036
_refine_ls_R_factor_all 0.0912
_refine_ls_R_factor_gt 0.0562
_refine_ls_shift/su_max 0.000
_refine_ls_shift/su_mean 0.000
_refine_ls_structure_factor_coef Fsqd
_refine_ls_weighting_details 'calc w=1/[\s^2^(Fo^2^)+(0.0493P)^2^+0.0000P] where P=(Fo^2^+2Fc^2^)/3'
_refine_ls_weighting_scheme calc
_refine_ls_wR_factor_gt 0.1162
_refine_ls_wR_factor_ref 0.1405
_reflns_number_gt 2530
_reflns_number_total 3705
_reflns_threshold_expression >2sigma(I)
_cod_data_source_file 1267-3674.cff
_cod_data_source_block b
_cod_depositor_comments
;
The following automatic conversions were performed:

'_symmetry_cell_setting' value 'Monoclinic' changed to 'monoclinic'
according to /home/saulius/struct/CIF-dictionaries/cif_core.dic
dictionary named 'cif_core.dic' version 2.4.1 from 2010-06-29.

Automatic conversion script
Id: cif_fix_values 1891 2012-01-12 08:04:46Z andrius 
;
_cod_original_sg_symbol_H-M C2/c
_cod_database_code 8103334

loop_
_symmetry_equiv_pos_as_xyz
'x, y, z'
'-x, y, -z+1/2'
'x+1/2, y+1/2, z'
'-x+1/2, y+1/2, -z+1/2'
'-x, -y, -z'
'x, -y, z-1/2'
'-x+1/2, -y+1/2, -z'
'x+1/2, -y+1/2, z-1/2'

loop_
_atom_site_label
_atom_site_type_symbol
_atom_site_fract_x
_atom_site_fract_y
_atom_site_fract_z
_atom_site_U_iso_or_equiv
_atom_site_adp_type
_atom_site_occupancy
_atom_site_symmetry_multiplicity
_atom_site_calc_flag
_atom_site_refinement_flags
Cu1 Cu 0.48596(3) 0.20275(5) 0.65442(3) 0.0299(2) Uani 1 1 d .
N1 N 0.55245(18) 0.2971(4) 0.6054(2) 0.0344(9) Uani 1 1 d .
N2 N 0.44292(19) 0.3512(3) 0.6716(2) 0.0322(9) Uani 1 1 d .
C1 C 0.6050(2) 0.2661(5) 0.5672(3) 0.0472(14) Uani 1 1 d .
H1 H 0.6153 0.1908 0.5655 0.057 Uiso 1 1 calc R
C2 C 0.6450(3) 0.3410(7) 0.5297(3) 0.0620(19) Uani 1 1 d .
H2 H 0.6809 0.3161 0.5027 0.074 Uiso 1 1 calc R
C3 C 0.6313(3) 0.4508(7) 0.5331(3) 0.064(2) Uani 1 1 d .
H3 H 0.6584 0.5016 0.5090 0.077 Uiso 1 1 calc R
C4 C 0.5768(3) 0.4892(5) 0.5721(3) 0.0486(15) Uani 1 1 d .
C5 C 0.5376(2) 0.4068(5) 0.6071(3) 0.0387(12) Uani 1 1 d .
C6 C 0.5566(3) 0.6018(6) 0.5784(4) 0.069(2) Uani 1 1 d .
H6 H 0.5815 0.6573 0.5557 0.082 Uiso 1 1 calc R
C7 C 0.5025(4) 0.6301(5) 0.6163(3) 0.0656(19) Uani 1 1 d .
H7 H 0.4918 0.7050 0.6208 0.079 Uiso 1 1 calc R
C8 C 0.4609(3) 0.5482(5) 0.6500(3) 0.0506(15) Uani 1 1 d .
C9 C 0.4790(2) 0.4355(4) 0.6448(2) 0.0339(11) Uani 1 1 d .
C10 C 0.4021(3) 0.5694(5) 0.6854(3) 0.0641(18) Uani 1 1 d .
H10 H 0.3878 0.6424 0.6904 0.077 Uiso 1 1 calc R
C11 C 0.3654(3) 0.4847(5) 0.7126(3) 0.0545(16) Uani 1 1 d .
H11 H 0.3264 0.4996 0.7368 0.065 Uiso 1 1 calc R
C12 C 0.3866(2) 0.3745(5) 0.7041(3) 0.0433(13) Uani 1 1 d .
H12 H 0.3607 0.3166 0.7215 0.052 Uiso 1 1 calc R
C13 C 0.4138(2) 0.0619(4) 0.7637(3) 0.0296(10) Uani 1 1 d .
C14 C 0.3653(2) -0.0299(4) 0.7609(2) 0.0278(10) Uani 1 1 d .
C15 C 0.3613(2) -0.1004(4) 0.8295(3) 0.0383(12) Uani 1 1 d .
H15 H 0.3876 -0.0856 0.8774 0.046 Uiso 1 1 calc R
C16 C 0.3199(2) -0.1904(4) 0.8281(3) 0.0372(12) Uani 1 1 d .
H16 H 0.3171 -0.2339 0.8752 0.045 Uiso 1 1 calc R
C17 C 0.2821(2) -0.2160(4) 0.7557(3) 0.0337(11) Uani 1 1 d .
C18 C 0.2850(2) -0.1474(4) 0.6873(3) 0.0357(12) Uani 1 1 d .
H18 H 0.2596 -0.1644 0.6390 0.043 Uiso 1 1 calc R
C19 C 0.3248(2) -0.0545(4) 0.6891(2) 0.0284(10) Uani 1 1 d .
C20 C 0.3194(2) 0.0197(4) 0.6129(3) 0.0322(11) Uani 1 1 d .
O1 O 0.41531(15) 0.1220(3) 0.69993(17) 0.0348(8) Uani 1 1 d .
O2 O 0.45195(14) 0.0751(3) 0.82847(16) 0.0361(8) Uani 1 1 d .
O3 O 0.27955(16) 0.0981(3) 0.61170(18) 0.0435(9) Uani 1 1 d .
O4 O 0.35201(15) -0.0088(3) 0.55331(17) 0.0378(8) Uani 1 1 d .
O5 O 0.24189(18) -0.3056(3) 0.74925(19) 0.0485(10) Uani 1 1 d .
H5 H 0.2389 -0.3328 0.7952 0.073 Uiso 1 1 calc R
O6 O 0.44356(15) 0.1606(3) 0.53220(16) 0.0413(9) Uani 1 1 d .
H1W H 0.4730 0.1452 0.5023 0.062 Uiso 1 1 calc R
H2W H 0.4101 0.1185 0.5283 0.062 Uiso 1 1 d R
O7 O 0.2372(2) 0.3978(5) 0.0770(2) 0.0976(18) Uani 1 1 d .
H3W H 0.2169 0.4578 0.0640 0.146 Uiso 1 1 d R
H4W H 0.2284 0.3996 0.1274 0.146 Uiso 1 1 d R
O8 O 0.47382(16) 0.1042(3) 0.08695(18) 0.0484(9) Uani 1 1 d .
H5W H 0.4925 0.0624 0.1238 0.073 Uiso 1 1 d R
H6W H 0.4372 0.0716 0.0904 0.073 Uiso 1 1 d R
O9 O 0.1984(4) 0.1882(7) 0.4715(4) 0.067(2) Uani 0.50 1 d P
H7W H 0.2080 0.2510 0.4515 0.100 Uiso 0.50 1 d PR
H8W H 0.2157 0.1506 0.5118 0.100 Uiso 0.50 1 d PR

loop_
_atom_site_aniso_label
_atom_site_aniso_U_11
_atom_site_aniso_U_22
_atom_site_aniso_U_33
_atom_site_aniso_U_23
_atom_site_aniso_U_13
_atom_site_aniso_U_12
Cu1 0.0337(4) 0.0187(3) 0.0375(3) 0.0033(2) 0.0033(2) 0.0011(3)
N1 0.030(2) 0.034(3) 0.039(2) 0.0037(18) 0.0016(16) 0.000(2)
N2 0.037(2) 0.022(2) 0.037(2) 0.0015(17) 0.0003(17) 0.000(2)
C1 0.038(3) 0.056(4) 0.047(3) 0.003(3) 0.002(2) 0.001(3)
C2 0.034(3) 0.097(6) 0.056(3) 0.030(4) 0.008(2) -0.007(4)
C3 0.041(4) 0.088(6) 0.062(4) 0.033(4) -0.008(3) -0.030(4)
C4 0.052(4) 0.044(4) 0.048(3) 0.014(3) -0.015(3) -0.020(3)
C5 0.039(3) 0.035(3) 0.041(3) 0.012(2) -0.008(2) -0.010(3)
C6 0.080(5) 0.047(4) 0.075(4) 0.025(3) -0.022(4) -0.030(4)
C7 0.106(6) 0.017(3) 0.069(4) 0.011(3) -0.022(4) -0.013(4)
C8 0.076(4) 0.025(3) 0.048(3) 0.000(2) -0.015(3) 0.003(3)
C9 0.040(3) 0.025(3) 0.035(2) 0.002(2) -0.008(2) -0.004(3)
C10 0.092(5) 0.031(4) 0.067(4) -0.004(3) -0.012(3) 0.029(4)
C11 0.060(4) 0.047(4) 0.057(3) -0.003(3) 0.006(3) 0.028(3)
C12 0.043(3) 0.038(3) 0.049(3) -0.003(2) 0.003(2) 0.007(3)
C13 0.030(3) 0.019(3) 0.041(3) -0.002(2) 0.009(2) 0.004(2)
C14 0.026(2) 0.021(3) 0.036(2) 0.0001(19) 0.0001(18) 0.001(2)
C15 0.042(3) 0.036(3) 0.036(2) 0.006(2) -0.002(2) -0.006(3)
C16 0.037(3) 0.030(3) 0.045(3) 0.011(2) 0.008(2) -0.010(3)
C17 0.031(3) 0.023(3) 0.048(3) -0.003(2) 0.006(2) -0.005(2)
C18 0.032(3) 0.030(3) 0.044(3) 0.001(2) -0.002(2) -0.011(2)
C19 0.024(2) 0.024(3) 0.038(2) 0.000(2) 0.0066(18) 0.001(2)
C20 0.034(3) 0.025(3) 0.037(2) 0.000(2) -0.007(2) -0.002(2)
O1 0.0391(19) 0.026(2) 0.0388(17) 0.0087(15) 0.0023(14) -0.0081(17)
O2 0.0419(19) 0.031(2) 0.0341(16) 0.0015(14) -0.0054(14) -0.0111(17)
O3 0.048(2) 0.032(2) 0.0502(19) 0.0055(16) 0.0037(15) 0.0175(19)
O4 0.043(2) 0.034(2) 0.0369(17) -0.0017(15) 0.0038(14) 0.0012(18)
O5 0.056(2) 0.039(2) 0.0505(19) 0.0030(17) 0.0048(17) -0.022(2)
O6 0.043(2) 0.046(2) 0.0351(17) 0.0013(16) 0.0027(14) -0.008(2)
O7 0.086(3) 0.133(6) 0.076(3) 0.011(3) 0.021(2) 0.038(4)
O8 0.054(2) 0.030(2) 0.061(2) 0.0085(17) 0.0078(17) -0.008(2)
O9 0.084(6) 0.054(6) 0.063(5) 0.030(4) 0.008(4) 0.003(5)

loop_
_atom_type_symbol
_atom_type_description
_atom_type_scat_dispersion_real
_atom_type_scat_dispersion_imag
_atom_type_scat_source
C C 0.0033 0.0016 'International Tables Vol C Tables 4.2.6.8 and 6.1.1.4'
H H 0.0000 0.0000 'International Tables Vol C Tables 4.2.6.8 and 6.1.1.4'
N N 0.0061 0.0033 'International Tables Vol C Tables 4.2.6.8 and 6.1.1.4'
O O 0.0106 0.0060 'International Tables Vol C Tables 4.2.6.8 and 6.1.1.4'
Cu Cu 0.3201 1.2651 'International Tables Vol C Tables 4.2.6.8 and 6.1.1.4'

loop_
_geom_angle_atom_site_label_1
_geom_angle_atom_site_label_2
_geom_angle_atom_site_label_3
_geom_angle
_geom_angle_site_symmetry_1
_geom_angle_site_symmetry_3
O1 Cu1 N1 174.59(15) . .
O1 Cu1 O2 92.59(14) . 2_656
N1 Cu1 O2 92.80(15) . 2_656
O1 Cu1 N2 92.69(15) . .
N1 Cu1 N2 82.35(17) . .
O2 Cu1 N2 159.88(13) 2_656 .
O1 Cu1 O6 88.42(12) . .
N1 Cu1 O6 90.38(13) . .
O2 Cu1 O6 98.93(12) 2_656 .
N2 Cu1 O6 100.61(13) . .
C1 N1 C5 118.1(5) . .
C1 N1 Cu1 128.8(4) . .
C5 N1 Cu1 112.9(3) . .
C12 N2 C9 118.7(5) . .
C12 N2 Cu1 129.7(4) . .
C9 N2 Cu1 111.6(3) . .
N1 C1 C2 122.9(6) . .
N1 C1 H1 118.5 . .
C2 C1 H1 118.5 . .
C3 C2 C1 119.1(6) . .
C3 C2 H2 120.5 . .
C1 C2 H2 120.5 . .
C2 C3 C4 121.1(6) . .
C2 C3 H3 119.5 . .
C4 C3 H3 119.5 . .
C3 C4 C6 126.2(6) . .
C3 C4 C5 116.1(6) . .
C6 C4 C5 117.6(6) . .
N1 C5 C4 122.7(5) . .
N1 C5 C9 116.1(4) . .
C4 C5 C9 121.2(5) . .
C7 C6 C4 121.7(6) . .
C7 C6 H6 119.2 . .
C4 C6 H6 119.2 . .
C6 C7 C8 121.9(6) . .
C6 C7 H7 119.1 . .
C8 C7 H7 119.1 . .
C10 C8 C9 116.0(5) . .
C10 C8 C7 125.7(6) . .
C9 C8 C7 118.2(6) . .
N2 C9 C8 123.7(5) . .
N2 C9 C5 116.9(5) . .
C8 C9 C5 119.4(5) . .
C11 C10 C8 120.7(6) . .
C11 C10 H10 119.7 . .
C8 C10 H10 119.7 . .
C10 C11 C12 119.6(5) . .
C10 C11 H11 120.2 . .
C12 C11 H11 120.2 . .
N2 C12 C11 121.3(5) . .
N2 C12 H12 119.3 . .
C11 C12 H12 119.3 . .
O1 C13 O2 123.7(4) . .
O1 C13 C14 117.2(4) . .
O2 C13 C14 119.1(4) . .
C15 C14 C19 117.5(4) . .
C15 C14 C13 120.2(4) . .
C19 C14 C13 122.2(4) . .
C16 C15 C14 122.3(4) . .
C16 C15 H15 118.8 . .
C14 C15 H15 118.8 . .
C15 C16 C17 119.3(4) . .
C15 C16 H16 120.3 . .
C17 C16 H16 120.3 . .
O5 C17 C18 118.2(4) . .
O5 C17 C16 122.4(4) . .
C18 C17 C16 119.4(4) . .
C19 C18 C17 121.6(4) . .
C19 C18 H18 119.2 . .
C17 C18 H18 119.2 . .
C18 C19 C14 119.8(4) . .
C18 C19 C20 116.7(4) . .
C14 C19 C20 123.4(4) . .
O3 C20 O4 125.1(4) . .
O3 C20 C19 117.7(4) . .
O4 C20 C19 116.9(4) . .
C13 O1 Cu1 131.6(3) . .
C13 O2 Cu1 123.7(3) . 2_656
C20 O3 O9 128.8(3) . .
C17 O5 H5 109.5 . .
Cu1 O6 H1W 109.5 . .
Cu1 O6 H2W 118.3 . .
H1W O6 H2W 116.1 . .
H3W O7 H4W 94.9 . .
H5W O8 H6W 91.8 . .
O3 O9 H7W 119.5 . .
O3 O9 H8W 12.7 . .
H7W O9 H8W 132.1 . .

loop_
_geom_bond_atom_site_label_1
_geom_bond_atom_site_label_2
_geom_bond_distance
_geom_bond_site_symmetry_2
Cu1 O1 1.930(3) .
Cu1 N1 1.980(4) .
Cu1 O2 1.997(3) 2_656
Cu1 N2 2.018(4) .
Cu1 O6 2.164(3) .
N1 C1 1.332(6) .
N1 C5 1.353(6) .
N2 C12 1.330(6) .
N2 C9 1.343(6) .
C1 C2 1.386(8) .
C1 H1 0.9300 .
C2 C3 1.351(9) .
C2 H2 0.9300 .
C3 C4 1.399(8) .
C3 H3 0.9300 .
C4 C6 1.420(9) .
C4 C5 1.417(7) .
C5 C9 1.427(7) .
C6 C7 1.347(8) .
C6 H6 0.9300 .
C7 C8 1.435(8) .
C7 H7 0.9300 .
C8 C10 1.392(8) .
C8 C9 1.409(7) .
C10 C11 1.358(8) .
C10 H10 0.9300 .
C11 C12 1.404(7) .
C11 H11 0.9300 .
C12 H12 0.9300 .
C13 O1 1.263(5) .
C13 O2 1.272(5) .
C13 C14 1.482(6) .
C14 C15 1.405(6) .
C14 C19 1.410(5) .
C15 C16 1.372(6) .
C15 H15 0.9300 .
C16 C17 1.392(6) .
C16 H16 0.9300 .
C17 O5 1.354(5) .
C17 C18 1.388(6) .
C18 C19 1.379(6) .
C18 H18 0.9300 .
C19 C20 1.522(6) .
C20 O3 1.245(5) .
C20 O4 1.261(5) .
O2 Cu1 1.997(3) 2_656
O3 O9 2.922(7) .
O5 H5 0.8200 .
O6 H1W 0.8200 .
O6 H2W 0.8501 .
O7 H3W 0.8501 .
O7 H4W 0.8499 .
O8 H5W 0.8500 .
O8 H6W 0.8500 .
O9 H7W 0.8500 .
O9 H8W 0.8499 .

loop_
_geom_hbond_atom_site_label_D
_geom_hbond_atom_site_label_H
_geom_hbond_atom_site_label_A
_geom_hbond_distance_DH
_geom_hbond_distance_HA
_geom_hbond_distance_DA
_geom_hbond_angle_DHA
_geom_hbond_site_symmetry_A
O5 H5 O3 0.82 1.79 2.601(5) 170.9 4_546
O6 H1W O8 0.82 1.94 2.742(4) 167.1 2_655
O6 H2W O4 0.85 2.00 2.803(5) 158.3 .
O7 H3W O4 0.85 2.32 2.912(5) 127.3 4
O7 H4W O5 0.85 2.28 3.001(5) 143.4 6
O8 H5W O2 0.85 2.12 2.920(5) 156.8 5_656
O8 H6W O4 0.85 1.95 2.758(5) 158.0 6
O9 H7W O3 0.85 2.11 2.952(8) 171.5 7_556
O9 H8W O3 0.85 2.10 2.922(7) 162.2 .

loop_
_geom_torsion_atom_site_label_1
_geom_torsion_atom_site_label_2
_geom_torsion_atom_site_label_3
_geom_torsion_atom_site_label_4
_geom_torsion
_geom_torsion_site_symmetry_1
_geom_torsion_site_symmetry_4
O1 Cu1 N1 C1 -151.2(13) . .
O2 Cu1 N1 C1 24.9(4) 2_656 .
N2 Cu1 N1 C1 -174.7(4) . .
O6 Cu1 N1 C1 -74.0(4) . .
O1 Cu1 N1 C5 23.4(16) . .
O2 Cu1 N1 C5 -160.5(3) 2_656 .
N2 Cu1 N1 C5 -0.1(3) . .
O6 Cu1 N1 C5 100.6(3) . .
O1 Cu1 N2 C12 0.7(4) . .
N1 Cu1 N2 C12 178.5(4) . .
O2 Cu1 N2 C12 -104.4(5) 2_656 .
O6 Cu1 N2 C12 89.6(4) . .
O1 Cu1 N2 C9 -179.2(3) . .
N1 Cu1 N2 C9 -1.3(3) . .
O2 Cu1 N2 C9 75.8(5) 2_656 .
O6 Cu1 N2 C9 -90.3(3) . .
C5 N1 C1 C2 0.4(7) . .
Cu1 N1 C1 C2 174.8(4) . .
N1 C1 C2 C3 1.2(8) . .
C1 C2 C3 C4 -1.3(8) . .
C2 C3 C4 C6 -178.8(5) . .
C2 C3 C4 C5 -0.1(7) . .
C1 N1 C5 C4 -1.9(6) . .
Cu1 N1 C5 C4 -177.1(3) . .
C1 N1 C5 C9 176.7(4) . .
Cu1 N1 C5 C9 1.4(5) . .
C3 C4 C5 N1 1.8(6) . .
C6 C4 C5 N1 -179.4(4) . .
C3 C4 C5 C9 -176.7(4) . .
C6 C4 C5 C9 2.1(7) . .
C3 C4 C6 C7 178.9(5) . .
C5 C4 C6 C7 0.2(8) . .
C4 C6 C7 C8 -2.2(8) . .
C6 C7 C8 C10 -175.7(5) . .
C6 C7 C8 C9 1.8(8) . .
C12 N2 C9 C8 0.8(6) . .
Cu1 N2 C9 C8 -179.3(3) . .
C12 N2 C9 C5 -177.4(4) . .
Cu1 N2 C9 C5 2.5(4) . .
C10 C8 C9 N2 0.0(7) . .
C7 C8 C9 N2 -177.7(4) . .
C10 C8 C9 C5 178.2(4) . .
C7 C8 C9 C5 0.5(7) . .
N1 C5 C9 N2 -2.7(6) . .
C4 C5 C9 N2 175.9(4) . .
N1 C5 C9 C8 179.0(4) . .
C4 C5 C9 C8 -2.4(6) . .
C9 C8 C10 C11 0.0(7) . .
C7 C8 C10 C11 177.6(5) . .
C8 C10 C11 C12 -0.8(8) . .
C9 N2 C12 C11 -1.7(6) . .
Cu1 N2 C12 C11 178.5(3) . .
C10 C11 C12 N2 1.7(8) . .
O1 C13 C14 C15 179.5(4) . .
O2 C13 C14 C15 0.6(6) . .
O1 C13 C14 C19 3.7(6) . .
O2 C13 C14 C19 -175.3(4) . .
C19 C14 C15 C16 0.0(7) . .
C13 C14 C15 C16 -176.1(4) . .
C14 C15 C16 C17 2.4(8) . .
C15 C16 C17 O5 177.8(5) . .
C15 C16 C17 C18 -2.6(7) . .
O5 C17 C18 C19 179.9(4) . .
C16 C17 C18 C19 0.3(7) . .
C17 C18 C19 C14 2.2(7) . .
C17 C18 C19 C20 -174.9(4) . .
C15 C14 C19 C18 -2.3(6) . .
C13 C14 C19 C18 173.7(4) . .
C15 C14 C19 C20 174.6(4) . .
C13 C14 C19 C20 -9.5(7) . .
C18 C19 C20 O3 91.5(5) . .
C14 C19 C20 O3 -85.5(5) . .
C18 C19 C20 O4 -82.9(5) . .
C14 C19 C20 O4 100.1(5) . .
O2 C13 O1 Cu1 28.8(7) . .
C14 C13 O1 Cu1 -150.1(3) . .
N1 Cu1 O1 C13 -139.1(14) . .
O2 Cu1 O1 C13 44.8(4) 2_656 .
N2 Cu1 O1 C13 -115.8(4) . .
O6 Cu1 O1 C13 143.7(4) . .
O1 C13 O2 Cu1 6.9(6) . 2_656
C14 C13 O2 Cu1 -174.2(3) . 2_656
O4 C20 O3 O9 29.5(7) . .
C19 C20 O3 O9 -144.3(4) . .
